data_9007305
loop_
_publ_author_name
'Schofield, P. F.'
'Knight, K. S.'
'van der Houwen, J. A. M.'
'Valsami-Jones E'

_publ_section_title
;
 The role of hydrogen bonding in the thermal expansion and dehydration
 of brushite, di-calcium phosphate dihydrate
 Sample: T = 300 K
;
_journal_name_full 'Physics and Chemistry of Minerals'
_journal_page_first 606
_journal_page_last 624
_journal_paper_doi 10.1007/s00269-004-0419-6
_journal_volume 31
_journal_year 2004
_chemical_formula_sum 'Ca D5 O6 P'
_chemical_name_mineral 'Brushite (deuterated)'
_space_group_IT_number 9
_symmetry_space_group_name_Hall 'I -2ya'
_symmetry_space_group_name_H-M 'I 1 a 1'
_cell_angle_alpha 90
_cell_angle_beta 116.405
_cell_angle_gamma 90
_cell_formula_units_Z 4
_cell_length_a 5.8105
_cell_length_b 15.1758
_cell_length_c 6.2337
_cell_volume 492.335
_diffrn_ambient_temperature 300
_exptl_crystal_density_diffrn 2.389
_cod_original_formula_sum 'Ca P O6 D5'
_cod_database_code 9007305

loop_
_symmetry_equiv_pos_as_xyz
x,y,z
1/2+x,1/2+y,1/2+z
1/2+x,-y,z
+x,1/2-y,1/2+z

loop_
_atom_site_label
_atom_site_fract_x
_atom_site_fract_y
_atom_site_fract_z
_atom_site_U_iso_or_equiv
_atom_site_type_symbol
_atom_site_attached_hydrogens
Ca 0.50000 0.32750 0.25000 0.00850 Ca 0
P -0.00760 0.32220 0.72930 0.00170 P 0
OD1 -0.01020 0.36650 -0.03860 0.01090 O 0
O2 0.25650 0.28190 0.82360 0.01080 O 0
O3 -0.05890 0.39280 0.54150 0.01050 O 0
O4 0.77810 0.25310 0.63490 0.00650 O 0
OD2O1 0.36580 0.42600 0.48180 0.01850 O 0
OD2O2 0.52930 0.44570 0.02080 0.02560 O 0
D1 -0.09900 0.33000 0.03290 0.02700 D 0
D2 0.38270 0.48860 0.48830 0.02360 D 0
D3 0.20560 0.41190 0.47810 0.02840 D 0
D4 0.52160 0.50990 0.02190 0.05240 D 0
D5 0.50850 0.43380 0.86770 0.05510 D 0

loop_
_cod_changelog_entry_id
_cod_changelog_entry_author
_cod_changelog_entry_date
_cod_changelog_entry_text
1
;cod-tools version 3.8.0
Id: cif_guess_AMCSD_atom_types 9581 2023-05-17 12:35:41Z saulius
;
2023-05-23T09:19:50+03:00
;Derived atom types and hydrogen counts
from atom names that follow the AMCSD naming convention
(Wat == water, O-H == hydroxyl).
;

_database_code_amcsd 0008898
